data_1568288
loop_
_publ_author_name
'Wang, Yinran'
'Huang, Lin'
'Hou, Zhaomin'
'Guo, Fang'

_publ_section_title
;
 Polymerization of \a-olefins and their copolymerization with ethylene by
 half-sandwich scandium catalysts with an N-heterocyclic carbene ligand
;
_journal_issue 7
_journal_name_full 'Polymer Chemistry'
_journal_page_first 828
_journal_page_last 838
_journal_paper_doi 10.1039/D2PY01526A
_journal_volume 14
_journal_year 2023
_chemical_formula_moiety 'C30 H45 N2 Sc Si2'
_chemical_formula_sum 'C30 H45 N2 Sc Si2'
_chemical_formula_weight 534.82
_space_group_crystal_system tetragonal
_space_group_IT_number 114
_space_group_name_Hall 'P -4 2n'
_space_group_name_H-M_alt 'P -4 21 c'
_atom_sites_solution_hydrogens geom
_atom_sites_solution_primary dual
_audit_creation_date 2022-01-17
_audit_creation_method
;
Olex2 1.3
(compiled 2020.11.12 svn.r5f609507 for OlexSys, GUI svn.r6408)
;
_audit_update_record
;
2022-05-17 deposited with the CCDC.	2023-01-16 downloaded from the CCDC.
;
_cell_angle_alpha 90
_cell_angle_beta 90
_cell_angle_gamma 90
_cell_formula_units_Z 8
_cell_length_a 17.6502(16)
_cell_length_b 17.6502(16)
_cell_length_c 20.387(3)
_cell_measurement_reflns_used 9831
_cell_measurement_temperature 173.0
_cell_measurement_theta_max 27.523
_cell_measurement_theta_min 2.307
_cell_volume 6351.2(12)
_computing_cell_refinement 'SAINT V8.40A (Bruker, 2019)'
_computing_data_reduction 'SAINT V8.40A (Bruker, 2019)'
_computing_molecular_graphics 'Olex2 1.3 (Dolomanov et al., 2009)'
_computing_publication_material 'Olex2 1.3 (Dolomanov et al., 2009)'
_computing_structure_refinement 'SHELXL 2018/3 (Sheldrick, 2015)'
_computing_structure_solution 'SHELXT 2018/2 (Sheldrick, 2018)'
_diffrn_ambient_temperature 173.0
_diffrn_measured_fraction_theta_full 0.995
_diffrn_measured_fraction_theta_max 0.988
_diffrn_measurement_device_type 'CCD area detector'
_diffrn_measurement_method 'phi and omega scans'
_diffrn_radiation_monochromator graphite
_diffrn_radiation_type MoK\a
_diffrn_radiation_wavelength 0.71073
_diffrn_reflns_av_R_equivalents 0.0525
_diffrn_reflns_av_unetI/netI 0.0487
_diffrn_reflns_Laue_measured_fraction_full 0.995
_diffrn_reflns_Laue_measured_fraction_max 0.988
_diffrn_reflns_limit_h_max 22
_diffrn_reflns_limit_h_min -22
_diffrn_reflns_limit_k_max 17
_diffrn_reflns_limit_k_min -22
_diffrn_reflns_limit_l_max 25
_diffrn_reflns_limit_l_min -26
_diffrn_reflns_number 30781
_diffrn_reflns_point_group_measured_fraction_full 0.993
_diffrn_reflns_point_group_measured_fraction_max 0.973
_diffrn_reflns_theta_full 25.242
_diffrn_reflns_theta_max 27.546
_diffrn_reflns_theta_min 2.307
_diffrn_source_current 50.0
_diffrn_source_power 2.5
_diffrn_source_voltage 50.0
_exptl_absorpt_coefficient_mu 0.327
_exptl_absorpt_correction_T_max 0.7456
_exptl_absorpt_correction_T_min 0.5800
_exptl_absorpt_correction_type none
_exptl_absorpt_process_details
;
SADABS-2016/2 (Bruker,2016/2) was used for absorption correction.
wR2(int) was 0.1243 before and 0.0721 after correction.
The Ratio of minimum to maximum transmission is 0.7779.
The \l/2 correction factor is Not present.
;
_exptl_crystal_colour yellow
_exptl_crystal_colour_primary yellow
_exptl_crystal_density_diffrn 1.119
_exptl_crystal_description block
_exptl_crystal_F_000 2304
_exptl_crystal_size_max 0.22
_exptl_crystal_size_mid 0.21
_exptl_crystal_size_min 0.12
_refine_diff_density_max 0.382
_refine_diff_density_min -0.403
_refine_diff_density_rms 0.057
_refine_ls_abs_structure_details
;
 Refined as an inversion twin.
;
_refine_ls_abs_structure_Flack 0.06(6)
_refine_ls_extinction_method none
_refine_ls_goodness_of_fit_ref 1.267
_refine_ls_hydrogen_treatment constr
_refine_ls_matrix_type full
_refine_ls_number_parameters 325
_refine_ls_number_reflns 7130
_refine_ls_number_restraints 0
_refine_ls_restrained_S_all 1.267
_refine_ls_R_factor_all 0.0697
_refine_ls_R_factor_gt 0.0609
_refine_ls_shift/su_max 0.001
_refine_ls_shift/su_mean 0.000
_refine_ls_structure_factor_coef Fsqd
_refine_ls_weighting_details 'w=1/[\s^2^(Fo^2^)+6.9503P] where P=(Fo^2^+2Fc^2^)/3'
_refine_ls_weighting_scheme calc
_refine_ls_wR_factor_gt 0.1183
_refine_ls_wR_factor_ref 0.1212
_reflns_Friedel_coverage 0.803
_reflns_Friedel_fraction_full 0.991
_reflns_Friedel_fraction_max 0.955
_reflns_number_gt 6518
_reflns_number_total 7130
_reflns_threshold_expression 'I > 2\s(I)'
_cod_data_source_file d2py01526a2.cif
_cod_data_source_block 1
_cod_depositor_comments 'Adding full bibliography for 1568288--1568290.cif.'
_cod_original_cell_volume 6351.2(14)
_cod_database_code 1568288
_shelx_shelxl_version_number 2018/3
_shelx_space_group_comment
;
The symmetry employed for this shelxl refinement is uniquely defined
by the following loop, which should always be used as a source of
symmetry information in preference to the above space-group names.
They are only intended as comments.
;
_shelx_estimated_absorpt_t_max 0.962
_shelx_estimated_absorpt_t_min 0.932
_olex2_refinement_description
;
1. Twinned data refinement
 Scales: 0.94(6)
 0.06(6)
2. Fixed Uiso
 At 1.2 times of:
  All C(H) groups, All C(H,H) groups
 At 1.5 times of:
  All C(H,H,H) groups
3.a Ternary CH refined with riding coordinates:
 C20(H20)
3.b Secondary CH2 refined with riding coordinates:
 C27(H27A,H27B), C23(H23A,H23B), C16(H16A,H16B), C14(H14A,H14B), C15(H15A,H15B)
3.c Aromatic/amide H refined with riding coordinates:
 C3(H3), C6(H6), C1(H1), C2(H2), C8(H8), C11(H11), C9(H9), C17(H17), C10(H10),
 C18(H18)
3.d Idealised Me refined as rotating group:
 C25(H25A,H25B,H25C), C30(H30A,H30B,H30C), C21(H21A,H21B,H21C), C26(H26A,H26B,
 H26C), C24(H24A,H24B,H24C), C29(H29A,H29B,H29C), C22(H22A,H22B,H22C), C28(H28A,
 H28B,H28C)
;
_olex2_submission_special_instructions 'No special instructions were received'

loop_
_space_group_symop_operation_xyz
'x, y, z'
'-x, -y, z'
'y, -x, -z'
'-y, x, -z'
'-x+1/2, y+1/2, -z+1/2'
'x+1/2, -y+1/2, -z+1/2'
'-y+1/2, -x+1/2, z+1/2'
'y+1/2, x+1/2, z+1/2'

loop_
_atom_site_label
_atom_site_type_symbol
_atom_site_fract_x
_atom_site_fract_y
_atom_site_fract_z
_atom_site_U_iso_or_equiv
_atom_site_adp_type
_atom_site_occupancy
_atom_site_site_symmetry_order
_atom_site_calc_flag
_atom_site_refinement_flags_posn
_atom_site_refinement_flags_adp
_atom_site_refinement_flags_occupancy
_atom_site_disorder_assembly
_atom_site_disorder_group
Sc1 Sc 0.77061(4) 0.76074(4) 0.40466(4) 0.02173(17) Uani 1 1 d . . . . .
Si2 Si 0.62153(8) 0.87824(8) 0.33789(6) 0.0345(3) Uani 1 1 d . . . . .
Si1 Si 0.71977(8) 0.62215(8) 0.28284(6) 0.0348(3) Uani 1 1 d . . . . .
N2 N 0.7060(3) 0.8566(2) 0.52910(19) 0.0387(10) Uani 1 1 d . . . . .
N1 N 0.6585(3) 0.7467(2) 0.54356(18) 0.0406(10) Uani 1 1 d . . . . .
C19 C 0.7047(3) 0.7857(3) 0.5032(2) 0.0299(10) Uani 1 1 d . . . . .
C5 C 0.9050(2) 0.7033(3) 0.3991(2) 0.0317(10) Uani 1 1 d . . . . .
C27 C 0.7243(3) 0.6518(3) 0.3695(2) 0.0286(9) Uani 1 1 d . . . . .
H27A H 0.752961 0.611793 0.392696 0.034 Uiso 1 1 calc R U . . .
H27B H 0.671680 0.649171 0.386250 0.034 Uiso 1 1 calc R U . . .
C4 C 0.8858(3) 0.7172(3) 0.4671(2) 0.0298(10) Uani 1 1 d . . . . .
C13 C 0.8799(3) 0.7970(3) 0.4778(2) 0.0314(10) Uani 1 1 d . . . . .
C7 C 0.9109(2) 0.7759(3) 0.3676(2) 0.0367(11) Uani 1 1 d . . . . .
C23 C 0.7196(3) 0.8423(3) 0.3352(2) 0.0314(10) Uani 1 1 d . . . . .
H23A H 0.752570 0.887599 0.336181 0.038 Uiso 1 1 calc R U . . .
H23B H 0.725934 0.819600 0.291070 0.038 Uiso 1 1 calc R U . . .
C3 C 0.8754(3) 0.6540(3) 0.5088(2) 0.0363(11) Uani 1 1 d . . . . .
H3 H 0.860494 0.661265 0.553077 0.044 Uiso 1 1 calc R U . . .
C12 C 0.8983(3) 0.8330(3) 0.4171(3) 0.0361(12) Uani 1 1 d . . . . .
C6 C 0.9177(3) 0.6289(3) 0.3775(3) 0.0429(13) Uani 1 1 d . . . . .
H6 H 0.932498 0.619934 0.333393 0.052 Uiso 1 1 calc R U . . .
C16 C 0.7589(3) 0.9157(3) 0.5093(2) 0.0426(13) Uani 1 1 d . . . . .
H16A H 0.735666 0.965966 0.517105 0.051 Uiso 1 1 calc R U . . .
H16B H 0.769476 0.911047 0.461813 0.051 Uiso 1 1 calc R U . . .
C1 C 0.9088(3) 0.5696(3) 0.4194(3) 0.0491(15) Uani 1 1 d . . . . .
H1 H 0.917255 0.519379 0.404380 0.059 Uiso 1 1 calc R U . . .
C2 C 0.8870(3) 0.5825(3) 0.4851(3) 0.0468(14) Uani 1 1 d . . . . .
H2 H 0.880144 0.540408 0.513590 0.056 Uiso 1 1 calc R U . . .
C14 C 0.8697(3) 0.8317(3) 0.5448(3) 0.0443(13) Uani 1 1 d . . . . .
H14A H 0.920122 0.835233 0.565832 0.053 Uiso 1 1 calc R U . . .
H14B H 0.838686 0.796659 0.571495 0.053 Uiso 1 1 calc R U . . .
C8 C 0.9286(3) 0.7968(4) 0.3025(3) 0.0498(15) Uani 1 1 d . . . . .
H8 H 0.936700 0.759016 0.270031 0.060 Uiso 1 1 calc R U . . .
C11 C 0.9063(3) 0.9106(3) 0.3978(3) 0.0489(14) Uani 1 1 d . . . . .
H11 H 0.899511 0.949838 0.429130 0.059 Uiso 1 1 calc R U . . .
C9 C 0.9340(3) 0.8718(4) 0.2866(3) 0.0609(18) Uani 1 1 d . . . . .
H9 H 0.945009 0.886137 0.242748 0.073 Uiso 1 1 calc R U . . .
C20 C 0.6412(3) 0.6651(3) 0.5383(3) 0.0448(13) Uani 1 1 d . . . . .
H20 H 0.670248 0.644565 0.500169 0.054 Uiso 1 1 calc R U . . .
C17 C 0.6616(4) 0.8616(4) 0.5841(3) 0.0623(18) Uani 1 1 d . . . . .
H17 H 0.653606 0.905257 0.610426 0.075 Uiso 1 1 calc R U . . .
C10 C 0.9234(3) 0.9281(4) 0.3346(4) 0.0617(19) Uani 1 1 d . . . . .
H10 H 0.928400 0.979836 0.322532 0.074 Uiso 1 1 calc R U . . .
C25 C 0.5539(3) 0.8067(4) 0.3738(3) 0.0589(16) Uani 1 1 d . . . . .
H25A H 0.559408 0.758315 0.350696 0.088 Uiso 1 1 calc R U . . .
H25B H 0.501770 0.825050 0.368964 0.088 Uiso 1 1 calc R U . . .
H25C H 0.565267 0.799495 0.420446 0.088 Uiso 1 1 calc R U . . .
C30 C 0.6326(4) 0.6599(4) 0.2434(3) 0.072(2) Uani 1 1 d . . . . .
H30A H 0.588157 0.644318 0.268871 0.108 Uiso 1 1 calc R U . . .
H30B H 0.628572 0.639863 0.198709 0.108 Uiso 1 1 calc R U . . .
H30C H 0.635164 0.715304 0.241876 0.108 Uiso 1 1 calc R U . . .
C21 C 0.6689(4) 0.6245(4) 0.5998(3) 0.0592(16) Uani 1 1 d . . . . .
H21A H 0.723344 0.633385 0.605328 0.089 Uiso 1 1 calc R U . . .
H21B H 0.659457 0.570043 0.595562 0.089 Uiso 1 1 calc R U . . .
H21C H 0.641696 0.644083 0.638183 0.089 Uiso 1 1 calc R U . . .
C26 C 0.5810(4) 0.9023(4) 0.2553(3) 0.0612(18) Uani 1 1 d . . . . .
H26A H 0.614107 0.938930 0.233221 0.092 Uiso 1 1 calc R U . . .
H26B H 0.530465 0.924420 0.260796 0.092 Uiso 1 1 calc R U . . .
H26C H 0.577307 0.856231 0.228670 0.092 Uiso 1 1 calc R U . . .
C24 C 0.6160(4) 0.9659(4) 0.3888(3) 0.0657(19) Uani 1 1 d . . . . .
H24A H 0.621324 0.952552 0.435244 0.099 Uiso 1 1 calc R U . . .
H24B H 0.566999 0.990622 0.381732 0.099 Uiso 1 1 calc R U . . .
H24C H 0.656896 1.000547 0.376194 0.099 Uiso 1 1 calc R U . . .
C29 C 0.7188(5) 0.5174(4) 0.2749(3) 0.077(2) Uani 1 1 d . . . . .
H29A H 0.767514 0.496907 0.289502 0.116 Uiso 1 1 calc R U . . .
H29B H 0.710199 0.503581 0.228952 0.116 Uiso 1 1 calc R U . . .
H29C H 0.678018 0.496504 0.302083 0.116 Uiso 1 1 calc R U . . .
C15 C 0.8329(4) 0.9100(3) 0.5475(3) 0.0506(15) Uani 1 1 d . . . . .
H15A H 0.823009 0.923162 0.593912 0.061 Uiso 1 1 calc R U . . .
H15B H 0.868995 0.947764 0.529819 0.061 Uiso 1 1 calc R U . . .
C22 C 0.5585(4) 0.6524(4) 0.5251(4) 0.073(2) Uani 1 1 d . . . . .
H22A H 0.528527 0.672747 0.561527 0.110 Uiso 1 1 calc R U . . .
H22B H 0.548762 0.597943 0.520775 0.110 Uiso 1 1 calc R U . . .
H22C H 0.544165 0.678126 0.484347 0.110 Uiso 1 1 calc R U . . .
C18 C 0.6317(4) 0.7929(4) 0.5933(3) 0.0674(19) Uani 1 1 d . . . . .
H18 H 0.598296 0.778380 0.627631 0.081 Uiso 1 1 calc R U . . .
C28 C 0.8002(4) 0.6558(5) 0.2299(3) 0.068(2) Uani 1 1 d . . . . .
H28A H 0.805774 0.710805 0.234647 0.102 Uiso 1 1 calc R U . . .
H28B H 0.789521 0.643470 0.183997 0.102 Uiso 1 1 calc R U . . .
H28C H 0.847149 0.630791 0.243597 0.102 Uiso 1 1 calc R U . . .

loop_
_atom_site_aniso_label
_atom_site_aniso_U_11
_atom_site_aniso_U_22
_atom_site_aniso_U_33
_atom_site_aniso_U_23
_atom_site_aniso_U_13
_atom_site_aniso_U_12
Sc1 0.0194(4) 0.0245(4) 0.0214(3) -0.0017(3) -0.0024(3) -0.0002(3)
Si2 0.0323(7) 0.0396(8) 0.0316(6) -0.0031(6) -0.0063(6) 0.0081(6)
Si1 0.0419(8) 0.0356(7) 0.0269(6) -0.0071(6) -0.0075(6) 0.0018(6)
N2 0.052(3) 0.038(2) 0.0264(19) -0.0072(17) 0.0018(19) 0.010(2)
N1 0.052(3) 0.041(3) 0.0288(19) -0.0042(18) 0.0114(18) 0.002(2)
C19 0.034(3) 0.032(3) 0.023(2) -0.0025(18) -0.0048(18) 0.0047(19)
C5 0.019(2) 0.039(3) 0.037(2) -0.001(2) -0.001(2) 0.0018(18)
C27 0.029(2) 0.032(2) 0.0243(19) -0.0025(18) -0.0036(19) 0.0006(19)
C4 0.023(2) 0.034(3) 0.033(2) -0.0014(19) -0.0103(18) 0.001(2)
C13 0.026(2) 0.030(2) 0.038(2) -0.0009(19) -0.014(2) -0.004(2)
C7 0.013(2) 0.052(3) 0.045(3) 0.007(2) 0.0008(19) -0.002(2)
C23 0.029(2) 0.034(2) 0.031(2) 0.002(2) 0.000(2) -0.0010(19)
C3 0.036(3) 0.038(3) 0.035(2) 0.006(2) -0.012(2) 0.000(2)
C12 0.019(2) 0.037(3) 0.053(3) 0.008(2) -0.012(2) -0.0086(19)
C6 0.026(3) 0.058(3) 0.045(3) -0.009(3) -0.002(2) 0.012(2)
C16 0.063(4) 0.025(2) 0.040(3) -0.007(2) -0.006(3) 0.006(2)
C1 0.047(3) 0.037(3) 0.063(4) -0.008(3) -0.010(3) 0.013(2)
C2 0.049(3) 0.036(3) 0.056(3) 0.012(3) -0.017(3) 0.005(3)
C14 0.048(3) 0.043(3) 0.041(3) -0.008(2) -0.022(3) -0.002(3)
C8 0.025(3) 0.076(4) 0.049(3) 0.011(3) 0.005(2) -0.006(3)
C11 0.034(3) 0.040(3) 0.073(4) 0.010(3) -0.016(3) -0.010(2)
C9 0.031(3) 0.086(5) 0.066(4) 0.035(4) 0.002(3) -0.012(3)
C20 0.053(4) 0.045(3) 0.037(3) 0.000(2) 0.016(2) -0.007(3)
C17 0.091(5) 0.052(4) 0.044(3) -0.012(3) 0.022(3) 0.015(3)
C10 0.039(3) 0.058(4) 0.088(5) 0.040(4) -0.012(3) -0.018(3)
C25 0.032(3) 0.079(5) 0.066(4) 0.006(3) 0.010(3) 0.001(3)
C30 0.069(5) 0.095(5) 0.052(4) -0.019(4) -0.031(3) 0.028(4)
C21 0.074(4) 0.055(4) 0.048(3) 0.010(3) 0.009(3) 0.004(3)
C26 0.058(4) 0.083(5) 0.043(3) 0.003(3) -0.016(3) 0.025(4)
C24 0.067(4) 0.059(4) 0.071(4) -0.027(3) -0.020(4) 0.024(3)
C29 0.131(7) 0.046(4) 0.054(4) -0.013(3) -0.006(4) 0.008(4)
C15 0.073(4) 0.032(3) 0.046(3) -0.011(2) -0.021(3) -0.007(3)
C22 0.066(5) 0.072(5) 0.080(5) 0.016(4) -0.004(4) -0.020(4)
C18 0.089(5) 0.067(4) 0.046(3) -0.009(3) 0.036(4) 0.007(4)
C28 0.068(4) 0.105(6) 0.032(3) -0.008(3) 0.005(3) -0.013(4)

loop_
_atom_type_symbol
_atom_type_description
_atom_type_scat_dispersion_real
_atom_type_scat_dispersion_imag
_atom_type_scat_source
C C 0.0033 0.0016 'International Tables Vol C Tables 4.2.6.8 and 6.1.1.4'
H H 0.0000 0.0000 'International Tables Vol C Tables 4.2.6.8 and 6.1.1.4'
N N 0.0061 0.0033 'International Tables Vol C Tables 4.2.6.8 and 6.1.1.4'
Sc Sc 0.2519 0.3716 'International Tables Vol C Tables 4.2.6.8 and 6.1.1.4'
Si Si 0.0817 0.0704 'International Tables Vol C Tables 4.2.6.8 and 6.1.1.4'

loop_
_geom_angle_atom_site_label_1
_geom_angle_atom_site_label_2
_geom_angle_atom_site_label_3
_geom_angle
_geom_angle_site_symmetry_1
_geom_angle_site_symmetry_3
_geom_angle_publ_flag
C19 Sc1 C5 124.25(16) . . ?
C19 Sc1 C4 91.43(15) . . ?
C19 Sc1 C13 80.02(16) . . ?
C19 Sc1 C7 134.09(16) . . ?
C19 Sc1 C12 104.59(17) . . ?
C5 Sc1 C7 32.17(16) . . ?
C5 Sc1 C12 53.19(15) . . ?
C27 Sc1 C19 104.84(17) . . ?
C27 Sc1 C5 89.12(16) . . ?
C27 Sc1 C4 101.39(16) . . ?
C27 Sc1 C13 134.16(16) . . ?
C27 Sc1 C7 110.35(18) . . ?
C27 Sc1 C23 101.96(18) . . ?
C27 Sc1 C12 141.18(17) . . ?
C4 Sc1 C5 32.92(15) . . ?
C4 Sc1 C13 32.97(15) . . ?
C4 Sc1 C7 53.82(15) . . ?
C4 Sc1 C12 53.20(15) . . ?
C13 Sc1 C5 54.72(15) . . ?
C13 Sc1 C7 54.35(16) . . ?
C13 Sc1 C12 32.30(15) . . ?
C23 Sc1 C19 102.87(16) . . ?
C23 Sc1 C5 126.99(16) . . ?
C23 Sc1 C4 148.34(17) . . ?
C23 Sc1 C13 121.69(17) . . ?
C23 Sc1 C7 97.75(17) . . ?
C23 Sc1 C12 95.55(16) . . ?
C12 Sc1 C7 32.20(16) . . ?
C23 Si2 C25 112.0(3) . . ?
C23 Si2 C26 114.1(3) . . ?
C23 Si2 C24 110.6(3) . . ?
C26 Si2 C25 105.0(3) . . ?
C24 Si2 C25 107.8(3) . . ?
C24 Si2 C26 106.9(3) . . ?
C27 Si1 C30 110.4(3) . . ?
C27 Si1 C29 111.5(3) . . ?
C27 Si1 C28 115.3(3) . . ?
C30 Si1 C28 105.3(3) . . ?
C29 Si1 C30 108.1(4) . . ?
C29 Si1 C28 105.8(4) . . ?
C19 N2 C16 124.2(4) . . ?
C19 N2 C17 111.6(5) . . ?
C17 N2 C16 123.1(5) . . ?
C19 N1 C20 125.4(4) . . ?
C19 N1 C18 110.6(5) . . ?
C18 N1 C20 123.9(5) . . ?
N2 C19 Sc1 119.7(3) . . ?
N1 C19 Sc1 136.2(3) . . ?
N1 C19 N2 104.1(4) . . ?
C4 C5 Sc1 71.1(2) . . ?
C7 C5 Sc1 74.7(3) . . ?
C7 C5 C4 107.1(4) . . ?
C6 C5 Sc1 121.8(3) . . ?
C6 C5 C4 119.8(5) . . ?
C6 C5 C7 133.0(5) . . ?
Sc1 C27 H27A 106.1 . . ?
Sc1 C27 H27B 106.1 . . ?
Si1 C27 Sc1 125.0(2) . . ?
Si1 C27 H27A 106.1 . . ?
Si1 C27 H27B 106.1 . . ?
H27A C27 H27B 106.3 . . ?
C5 C4 Sc1 76.0(2) . . ?
C13 C4 Sc1 73.6(3) . . ?
C13 C4 C5 109.3(4) . . ?
C3 C4 Sc1 116.1(3) . . ?
C3 C4 C5 118.2(4) . . ?
C3 C4 C13 132.5(4) . . ?
C4 C13 Sc1 73.4(3) . . ?
C4 C13 C14 123.2(4) . . ?
C12 C13 Sc1 77.0(2) . . ?
C12 C13 C4 106.8(4) . . ?
C12 C13 C14 129.1(4) . . ?
C14 C13 Sc1 123.2(3) . . ?
C5 C7 Sc1 73.1(2) . . ?
C5 C7 C12 107.4(4) . . ?
C12 C7 Sc1 73.9(3) . . ?
C8 C7 Sc1 120.6(3) . . ?
C8 C7 C5 132.0(5) . . ?
C8 C7 C12 120.6(5) . . ?
Sc1 C23 H23A 105.8 . . ?
Sc1 C23 H23B 105.8 . . ?
Si2 C23 Sc1 125.9(2) . . ?
Si2 C23 H23A 105.8 . . ?
Si2 C23 H23B 105.8 . . ?
H23A C23 H23B 106.2 . . ?
C4 C3 H3 120.1 . . ?
C2 C3 C4 119.8(5) . . ?
C2 C3 H3 120.1 . . ?
C13 C12 Sc1 70.7(2) . . ?
C13 C12 C7 109.3(4) . . ?
C13 C12 C11 133.3(5) . . ?
C7 C12 Sc1 73.9(3) . . ?
C11 C12 Sc1 121.8(3) . . ?
C11 C12 C7 117.4(5) . . ?
C5 C6 H6 119.8 . . ?
C1 C6 C5 120.3(5) . . ?
C1 C6 H6 119.8 . . ?
N2 C16 H16A 109.4 . . ?
N2 C16 H16B 109.4 . . ?
N2 C16 C15 111.2(4) . . ?
H16A C16 H16B 108.0 . . ?
C15 C16 H16A 109.4 . . ?
C15 C16 H16B 109.4 . . ?
C6 C1 H1 119.9 . . ?
C6 C1 C2 120.2(5) . . ?
C2 C1 H1 119.9 . . ?
C3 C2 C1 121.6(5) . . ?
C3 C2 H2 119.2 . . ?
C1 C2 H2 119.2 . . ?
C13 C14 H14A 108.1 . . ?
C13 C14 H14B 108.1 . . ?
C13 C14 C15 116.8(4) . . ?
H14A C14 H14B 107.3 . . ?
C15 C14 H14A 108.1 . . ?
C15 C14 H14B 108.1 . . ?
C7 C8 H8 120.3 . . ?
C9 C8 C7 119.4(6) . . ?
C9 C8 H8 120.3 . . ?
C12 C11 H11 120.0 . . ?
C10 C11 C12 120.0(6) . . ?
C10 C11 H11 120.0 . . ?
C8 C9 H9 119.6 . . ?
C8 C9 C10 120.7(6) . . ?
C10 C9 H9 119.6 . . ?
N1 C20 H20 107.7 . . ?
N1 C20 C21 109.4(5) . . ?
N1 C20 C22 111.1(5) . . ?
C21 C20 H20 107.7 . . ?
C22 C20 H20 107.7 . . ?
C22 C20 C21 112.9(5) . . ?
N2 C17 H17 126.8 . . ?
C18 C17 N2 106.4(5) . . ?
C18 C17 H17 126.8 . . ?
C11 C10 C9 121.9(6) . . ?
C11 C10 H10 119.1 . . ?
C9 C10 H10 119.1 . . ?
Si2 C25 H25A 109.5 . . ?
Si2 C25 H25B 109.5 . . ?
Si2 C25 H25C 109.5 . . ?
H25A C25 H25B 109.5 . . ?
H25A C25 H25C 109.5 . . ?
H25B C25 H25C 109.5 . . ?
Si1 C30 H30A 109.5 . . ?
Si1 C30 H30B 109.5 . . ?
Si1 C30 H30C 109.5 . . ?
H30A C30 H30B 109.5 . . ?
H30A C30 H30C 109.5 . . ?
H30B C30 H30C 109.5 . . ?
C20 C21 H21A 109.5 . . ?
C20 C21 H21B 109.5 . . ?
C20 C21 H21C 109.5 . . ?
H21A C21 H21B 109.5 . . ?
H21A C21 H21C 109.5 . . ?
H21B C21 H21C 109.5 . . ?
Si2 C26 H26A 109.5 . . ?
Si2 C26 H26B 109.5 . . ?
Si2 C26 H26C 109.5 . . ?
H26A C26 H26B 109.5 . . ?
H26A C26 H26C 109.5 . . ?
H26B C26 H26C 109.5 . . ?
Si2 C24 H24A 109.5 . . ?
Si2 C24 H24B 109.5 . . ?
Si2 C24 H24C 109.5 . . ?
H24A C24 H24B 109.5 . . ?
H24A C24 H24C 109.5 . . ?
H24B C24 H24C 109.5 . . ?
Si1 C29 H29A 109.5 . . ?
Si1 C29 H29B 109.5 . . ?
Si1 C29 H29C 109.5 . . ?
H29A C29 H29B 109.5 . . ?
H29A C29 H29C 109.5 . . ?
H29B C29 H29C 109.5 . . ?
C16 C15 C14 113.9(4) . . ?
C16 C15 H15A 108.8 . . ?
C16 C15 H15B 108.8 . . ?
C14 C15 H15A 108.8 . . ?
C14 C15 H15B 108.8 . . ?
H15A C15 H15B 107.7 . . ?
C20 C22 H22A 109.5 . . ?
C20 C22 H22B 109.5 . . ?
C20 C22 H22C 109.5 . . ?
H22A C22 H22B 109.5 . . ?
H22A C22 H22C 109.5 . . ?
H22B C22 H22C 109.5 . . ?
N1 C18 H18 126.4 . . ?
C17 C18 N1 107.3(5) . . ?
C17 C18 H18 126.4 . . ?
Si1 C28 H28A 109.5 . . ?
Si1 C28 H28B 109.5 . . ?
Si1 C28 H28C 109.5 . . ?
H28A C28 H28B 109.5 . . ?
H28A C28 H28C 109.5 . . ?
H28B C28 H28C 109.5 . . ?

loop_
_geom_bond_atom_site_label_1
_geom_bond_atom_site_label_2
_geom_bond_distance
_geom_bond_site_symmetry_2
_geom_bond_publ_flag
Sc1 C19 2.362(4) . ?
Sc1 C5 2.583(4) . ?
Sc1 C27 2.209(4) . ?
Sc1 C4 2.518(4) . ?
Sc1 C13 2.521(4) . ?
Sc1 C7 2.603(4) . ?
Sc1 C23 2.211(4) . ?
Sc1 C12 2.602(4) . ?
Si2 C23 1.844(5) . ?
Si2 C25 1.886(6) . ?
Si2 C26 1.879(5) . ?
Si2 C24 1.866(6) . ?
Si1 C27 1.844(4) . ?
Si1 C30 1.859(6) . ?
Si1 C29 1.855(6) . ?
Si1 C28 1.879(6) . ?
N2 C19 1.357(6) . ?
N2 C16 1.458(7) . ?
N2 C17 1.371(7) . ?
N1 C19 1.349(6) . ?
N1 C20 1.475(7) . ?
N1 C18 1.385(7) . ?
C5 C4 1.447(6) . ?
C5 C7 1.437(7) . ?
C5 C6 1.403(7) . ?
C27 H27A 0.9900 . ?
C27 H27B 0.9900 . ?
C4 C13 1.430(6) . ?
C4 C3 1.414(6) . ?
C13 C12 1.427(7) . ?
C13 C14 1.508(7) . ?
C7 C12 1.443(7) . ?
C7 C8 1.413(7) . ?
C23 H23A 0.9900 . ?
C23 H23B 0.9900 . ?
C3 H3 0.9500 . ?
C3 C2 1.366(7) . ?
C12 C11 1.432(7) . ?
C6 H6 0.9500 . ?
C6 C1 1.360(8) . ?
C16 H16A 0.9900 . ?
C16 H16B 0.9900 . ?
C16 C15 1.524(8) . ?
C1 H1 0.9500 . ?
C1 C2 1.413(8) . ?
C2 H2 0.9500 . ?
C14 H14A 0.9900 . ?
C14 H14B 0.9900 . ?
C14 C15 1.527(8) . ?
C8 H8 0.9500 . ?
C8 C9 1.367(9) . ?
C11 H11 0.9500 . ?
C11 C10 1.358(9) . ?
C9 H9 0.9500 . ?
C9 C10 1.407(10) . ?
C20 H20 1.0000 . ?
C20 C21 1.525(8) . ?
C20 C22 1.501(9) . ?
C17 H17 0.9500 . ?
C17 C18 1.336(9) . ?
C10 H10 0.9500 . ?
C25 H25A 0.9800 . ?
C25 H25B 0.9800 . ?
C25 H25C 0.9800 . ?
C30 H30A 0.9800 . ?
C30 H30B 0.9800 . ?
C30 H30C 0.9800 . ?
C21 H21A 0.9800 . ?
C21 H21B 0.9800 . ?
C21 H21C 0.9800 . ?
C26 H26A 0.9800 . ?
C26 H26B 0.9800 . ?
C26 H26C 0.9800 . ?
C24 H24A 0.9800 . ?
C24 H24B 0.9800 . ?
C24 H24C 0.9800 . ?
C29 H29A 0.9800 . ?
C29 H29B 0.9800 . ?
C29 H29C 0.9800 . ?
C15 H15A 0.9900 . ?
C15 H15B 0.9900 . ?
C22 H22A 0.9800 . ?
C22 H22B 0.9800 . ?
C22 H22C 0.9800 . ?
C18 H18 0.9500 . ?
C28 H28A 0.9800 . ?
C28 H28B 0.9800 . ?
C28 H28C 0.9800 . ?

loop_
_geom_torsion_atom_site_label_1
_geom_torsion_atom_site_label_2
_geom_torsion_atom_site_label_3
_geom_torsion_atom_site_label_4
_geom_torsion
_geom_torsion_site_symmetry_1
_geom_torsion_site_symmetry_2
_geom_torsion_site_symmetry_3
_geom_torsion_site_symmetry_4
_geom_torsion_publ_flag
Sc1 C5 C4 C13 -66.7(3) . . . . ?
Sc1 C5 C4 C3 112.4(4) . . . . ?
Sc1 C5 C7 C12 66.5(3) . . . . ?
Sc1 C5 C7 C8 -116.3(5) . . . . ?
Sc1 C5 C6 C1 -82.4(6) . . . . ?
Sc1 C4 C13 C12 -70.4(3) . . . . ?
Sc1 C4 C13 C14 119.2(5) . . . . ?
Sc1 C4 C3 C2 90.4(5) . . . . ?
Sc1 C13 C12 C7 -64.3(3) . . . . ?
Sc1 C13 C12 C11 115.9(5) . . . . ?
Sc1 C13 C14 C15 -64.5(6) . . . . ?
Sc1 C7 C12 C13 62.3(3) . . . . ?
Sc1 C7 C12 C11 -117.9(4) . . . . ?
Sc1 C7 C8 C9 88.8(6) . . . . ?
Sc1 C12 C11 C10 -86.0(6) . . . . ?
N2 C16 C15 C14 53.1(6) . . . . ?
N2 C17 C18 N1 0.0(8) . . . . ?
C19 N2 C16 C15 -86.2(6) . . . . ?
C19 N2 C17 C18 0.1(7) . . . . ?
C19 N1 C20 C21 117.6(5) . . . . ?
C19 N1 C20 C22 -117.1(6) . . . . ?
C19 N1 C18 C17 -0.1(8) . . . . ?
C5 C4 C13 Sc1 68.3(3) . . . . ?
C5 C4 C13 C12 -2.1(5) . . . . ?
C5 C4 C13 C14 -172.6(4) . . . . ?
C5 C4 C3 C2 2.9(7) . . . . ?
C5 C7 C12 Sc1 -66.0(3) . . . . ?
C5 C7 C12 C13 -3.7(5) . . . . ?
C5 C7 C12 C11 176.1(4) . . . . ?
C5 C7 C8 C9 -176.6(5) . . . . ?
C5 C6 C1 C2 -0.2(8) . . . . ?
C4 C5 C7 Sc1 -64.2(3) . . . . ?
C4 C5 C7 C12 2.3(5) . . . . ?
C4 C5 C7 C8 179.5(5) . . . . ?
C4 C5 C6 C1 2.8(7) . . . . ?
C4 C13 C12 Sc1 67.9(3) . . . . ?
C4 C13 C12 C7 3.6(5) . . . . ?
C4 C13 C12 C11 -176.2(5) . . . . ?
C4 C13 C14 C15 -155.7(5) . . . . ?
C4 C3 C2 C1 -0.4(8) . . . . ?
C13 C4 C3 C2 -178.3(5) . . . . ?
C13 C12 C11 C10 -178.8(5) . . . . ?
C13 C14 C15 C16 50.7(7) . . . . ?
C7 C5 C4 Sc1 66.6(3) . . . . ?
C7 C5 C4 C13 -0.1(5) . . . . ?
C7 C5 C4 C3 179.0(4) . . . . ?
C7 C5 C6 C1 178.8(5) . . . . ?
C7 C12 C11 C10 1.3(7) . . . . ?
C7 C8 C9 C10 1.1(8) . . . . ?
C3 C4 C13 Sc1 -110.6(5) . . . . ?
C3 C4 C13 C12 178.9(5) . . . . ?
C3 C4 C13 C14 8.5(9) . . . . ?
C12 C13 C14 C15 36.2(8) . . . . ?
C12 C7 C8 C9 0.2(7) . . . . ?
C12 C11 C10 C9 -0.1(8) . . . . ?
C6 C5 C4 Sc1 -116.5(4) . . . . ?
C6 C5 C4 C13 176.8(4) . . . . ?
C6 C5 C4 C3 -4.1(6) . . . . ?
C6 C5 C7 Sc1 119.5(5) . . . . ?
C6 C5 C7 C12 -174.0(5) . . . . ?
C6 C5 C7 C8 3.1(9) . . . . ?
C6 C1 C2 C3 -1.1(9) . . . . ?
C16 N2 C19 Sc1 -14.7(6) . . . . ?
C16 N2 C19 N1 168.5(4) . . . . ?
C16 N2 C17 C18 -168.7(5) . . . . ?
C14 C13 C12 Sc1 -122.4(5) . . . . ?
C14 C13 C12 C7 173.3(5) . . . . ?
C14 C13 C12 C11 -6.6(9) . . . . ?
C8 C7 C12 Sc1 116.5(4) . . . . ?
C8 C7 C12 C13 178.7(4) . . . . ?
C8 C7 C12 C11 -1.4(7) . . . . ?
C8 C9 C10 C11 -1.2(9) . . . . ?
C20 N1 C19 Sc1 7.0(8) . . . . ?
C20 N1 C19 N2 -176.9(5) . . . . ?
C20 N1 C18 C17 177.0(6) . . . . ?
C17 N2 C19 Sc1 176.7(4) . . . . ?
C17 N2 C19 N1 -0.1(6) . . . . ?
C17 N2 C16 C15 81.1(6) . . . . ?
C25 Si2 C23 Sc1 -30.5(4) . . . . ?
C30 Si1 C27 Sc1 -85.2(4) . . . . ?
C26 Si2 C23 Sc1 -149.6(3) . . . . ?
C24 Si2 C23 Sc1 89.8(4) . . . . ?
C29 Si1 C27 Sc1 154.6(4) . . . . ?
C18 N1 C19 Sc1 -175.9(4) . . . . ?
C18 N1 C19 N2 0.1(6) . . . . ?
C18 N1 C20 C21 -59.2(7) . . . . ?
C18 N1 C20 C22 66.2(8) . . . . ?
C28 Si1 C27 Sc1 33.9(4) . . . . ?

loop_
_twin_individual_id
_twin_individual_mass_fraction_refined
1 0.94(6)
2 0.06(6)
